data_1566301
loop_
_publ_author_name
'Chen, De-Li'
'Chen, Mei-Ying'
'Hou, Yong'
'Wang, Can-Hong'
'Sun, Zhao-Cui'
'Yang, Yun'
'Liang, Han-Qiao'
'Ma, Guo-Xu'
'Xu, Xu-Dong'
'Wei, Jian-He'

_publ_section_title
;
 Cadinane-Type Sesquiterpenoids with Cytotoxic Activity from the Infected
 Stems of the Semi-mangrove <i>Hibiscus tiliaceus</i>.
;
_journal_issue 1
_journal_name_full 'Journal of natural products'
_journal_page_first 127
_journal_page_last 135
_journal_paper_doi 10.1021/acs.jnatprod.1c00849
_journal_volume 85
_journal_year 2022
_chemical_formula_moiety 'C14 H16 O3'
_chemical_formula_sum 'C14 H16 O3'
_chemical_formula_weight 232.27
_space_group_crystal_system monoclinic
_space_group_IT_number 14
_space_group_name_Hall '-P 2ybc'
_space_group_name_H-M_alt 'P 1 21/c 1'
_atom_sites_solution_hydrogens geom
_atom_sites_solution_primary direct
_audit_creation_date 2021-08-30
_audit_creation_method
;
Olex2 1.3
(compiled 2020.07.31 svn.rc2a77460 for OlexSys, GUI svn.r6145)
;
_cell_angle_alpha 90
_cell_angle_beta 106.042(3)
_cell_angle_gamma 90
_cell_formula_units_Z 8
_cell_length_a 14.1550(4)
_cell_length_b 9.2926(2)
_cell_length_c 18.6842(5)
_cell_measurement_reflns_used 5458
_cell_measurement_temperature 114.25(10)
_cell_measurement_theta_max 69.7910
_cell_measurement_theta_min 4.5680
_cell_volume 2361.96(11)
_computing_cell_refinement
;
CrysAlisPro, Agilent Technologies,
Version 1.171.37.35 (release 13-08-2014 CrysAlis171 .NET)
(compiled Aug 13 2014,18:06:01)
;
_computing_data_collection
;
CrysAlisPro, Agilent Technologies,
Version 1.171.37.35 (release 13-08-2014 CrysAlis171 .NET)
(compiled Aug 13 2014,18:06:01)
;
_computing_data_reduction
;
CrysAlisPro, Agilent Technologies,
Version 1.171.37.35 (release 13-08-2014 CrysAlis171 .NET)
(compiled Aug 13 2014,18:06:01)
;
_computing_molecular_graphics 'Olex2 1.3 (Dolomanov et al., 2009)'
_computing_publication_material 'Olex2 1.3 (Dolomanov et al., 2009)'
_computing_structure_refinement 'SHELXL 2018/3 (Sheldrick, 2015)'
_computing_structure_solution 'SHELXS  (Sheldrick, 2008)'
_diffrn_ambient_environment N~2~
_diffrn_ambient_temperature 114.25(10)
_diffrn_detector 'CCD plate'
_diffrn_detector_area_resol_mean 16.0971
_diffrn_detector_type Eos
_diffrn_measured_fraction_theta_full 1.000
_diffrn_measured_fraction_theta_max 0.985
_diffrn_measurement_details
;
#__ type_ start__ end____ width___ exp.time_
  1 omega   24.00   76.00   1.0000    1.5000
omega____ theta____ kappa____ phi______ frames
    -       36.7919  -99.0000   30.0000 52

#__ type_ start__ end____ width___ exp.time_
  2 omega   53.00   78.00   1.0000    1.5000
omega____ theta____ kappa____ phi______ frames
    -       36.7919 -178.0000    0.0000 25

#__ type_ start__ end____ width___ exp.time_
  3 omega   57.00   90.00   1.0000    1.5000
omega____ theta____ kappa____ phi______ frames
    -       36.7919 -178.0000  -60.0000 33

#__ type_ start__ end____ width___ exp.time_
  4 omega   67.00  109.00   1.0000    1.5000
omega____ theta____ kappa____ phi______ frames
    -       36.7919 -178.0000 -150.0000 42

#__ type_ start__ end____ width___ exp.time_
  5 omega   87.00  115.00   1.0000    4.0000
omega____ theta____ kappa____ phi______ frames
    -      108.0000 -111.0000  -60.0000 28

#__ type_ start__ end____ width___ exp.time_
  6 omega   60.00  122.00   1.0000    4.0000
omega____ theta____ kappa____ phi______ frames
    -      108.0000  -61.0000   30.0000 62

#__ type_ start__ end____ width___ exp.time_
  7 omega   56.00  111.00   1.0000    4.0000
omega____ theta____ kappa____ phi______ frames
    -      108.0000 -111.0000   90.0000 55

#__ type_ start__ end____ width___ exp.time_
  8 omega   46.00   77.00   1.0000    4.0000
omega____ theta____ kappa____ phi______ frames
    -      108.0000  -45.0000   30.0000 31

#__ type_ start__ end____ width___ exp.time_
  9 omega   39.00  140.00   1.0000    4.0000
omega____ theta____ kappa____ phi______ frames
    -      108.0000  -15.0000    0.0000 101

#__ type_ start__ end____ width___ exp.time_
 10 omega  130.00  167.00   1.0000    4.0000
omega____ theta____ kappa____ phi______ frames
    -      108.0000   61.0000   90.0000 37

#__ type_ start__ end____ width___ exp.time_
 11 omega   97.00  124.00   1.0000    4.0000
omega____ theta____ kappa____ phi______ frames
    -      108.0000   61.0000   90.0000 27

#__ type_ start__ end____ width___ exp.time_
 12 omega   58.00   94.00   1.0000    1.5000
omega____ theta____ kappa____ phi______ frames
    -       36.7919  178.0000  -30.0000 36

#__ type_ start__ end____ width___ exp.time_
 13 omega   10.00  103.00   1.0000    1.5000
omega____ theta____ kappa____ phi______ frames
    -       36.7919   77.0000  -60.0000 93

#__ type_ start__ end____ width___ exp.time_
 14 omega   42.00   76.00   1.0000    1.5000
omega____ theta____ kappa____ phi______ frames
    -       36.7919   19.0000   30.0000 34

#__ type_ start__ end____ width___ exp.time_
 15 omega   20.00  103.00   1.0000    1.5000
omega____ theta____ kappa____ phi______ frames
    -       36.7919   57.0000   60.0000 83

#__ type_ start__ end____ width___ exp.time_
 16 omega   40.00   99.00   1.0000    4.0000
omega____ theta____ kappa____ phi______ frames
    -      108.0000  -45.0000  120.0000 59

#__ type_ start__ end____ width___ exp.time_
 17 omega   42.00  109.00   1.0000    4.0000
omega____ theta____ kappa____ phi______ frames
    -      108.0000  -94.0000  150.0000 67

#__ type_ start__ end____ width___ exp.time_
 18 omega   41.00   98.00   1.0000    4.0000
omega____ theta____ kappa____ phi______ frames
    -      108.0000  -45.0000  -30.0000 57

#__ type_ start__ end____ width___ exp.time_
 19 omega   57.00   93.00   1.0000    4.0000
omega____ theta____ kappa____ phi______ frames
    -      108.0000  -94.0000 -120.0000 36

#__ type_ start__ end____ width___ exp.time_
 20 omega   41.00   82.00   1.0000    4.0000
omega____ theta____ kappa____ phi______ frames
    -      108.0000  -45.0000 -180.0000 41

#__ type_ start__ end____ width___ exp.time_
 21 omega   38.00   79.00   1.0000    4.0000
omega____ theta____ kappa____ phi______ frames
    -      108.0000  -30.0000 -150.0000 41

#__ type_ start__ end____ width___ exp.time_
 22 omega   85.00  176.00   1.0000    4.0000
omega____ theta____ kappa____ phi______ frames
    -      108.0000   15.0000 -150.0000 91

#__ type_ start__ end____ width___ exp.time_
 23 omega   90.00  135.00   1.0000    4.0000
omega____ theta____ kappa____ phi______ frames
    -      108.0000   61.0000 -150.0000 45

#__ type_ start__ end____ width___ exp.time_
 24 omega   38.00   88.00   1.0000    4.0000
omega____ theta____ kappa____ phi______ frames
    -      108.0000  -30.0000  -90.0000 50

#__ type_ start__ end____ width___ exp.time_
 25 omega   41.00  125.00   1.0000    4.0000
omega____ theta____ kappa____ phi______ frames
    -      108.0000  -77.0000  -90.0000 84

#__ type_ start__ end____ width___ exp.time_
 26 omega   -7.00   29.00   1.0000    1.5000
omega____ theta____ kappa____ phi______ frames
    -       36.7919  -57.0000    0.0000 36

#__ type_ start__ end____ width___ exp.time_
 27 omega  -28.00    8.00   1.0000    1.5000
omega____ theta____ kappa____ phi______ frames
    -       36.7919  -57.0000   90.0000 36

#__ type_ start__ end____ width___ exp.time_
 28 omega  -35.00   64.00   1.0000    1.5000
omega____ theta____ kappa____ phi______ frames
    -       36.7919  -19.0000   30.0000 99

#__ type_ start__ end____ width___ exp.time_
 29 omega  -22.00   26.00   1.0000    1.5000
omega____ theta____ kappa____ phi______ frames
    -       36.7919  -77.0000 -180.0000 48
;
_diffrn_measurement_device 'four-circle diffractometer'
_diffrn_measurement_device_type 'Xcalibur, Eos, Gemini'
_diffrn_measurement_method '\w scans'
_diffrn_orient_matrix_UB_11 -0.0228780000
_diffrn_orient_matrix_UB_12 0.0946555000
_diffrn_orient_matrix_UB_13 -0.0704388000
_diffrn_orient_matrix_UB_21 0.0570538000
_diffrn_orient_matrix_UB_22 0.1254192000
_diffrn_orient_matrix_UB_23 0.0461801000
_diffrn_orient_matrix_UB_31 0.0951722000
_diffrn_orient_matrix_UB_32 -0.0524955000
_diffrn_orient_matrix_UB_33 -0.0164052000
_diffrn_radiation_monochromator graphite
_diffrn_radiation_probe x-ray
_diffrn_radiation_type 'Cu K\a'
_diffrn_radiation_wavelength 1.54184
_diffrn_reflns_av_R_equivalents 0.0309
_diffrn_reflns_av_unetI/netI 0.0245
_diffrn_reflns_Laue_measured_fraction_full 1.000
_diffrn_reflns_Laue_measured_fraction_max 0.985
_diffrn_reflns_limit_h_max 17
_diffrn_reflns_limit_h_min -14
_diffrn_reflns_limit_k_max 11
_diffrn_reflns_limit_k_min -11
_diffrn_reflns_limit_l_max 21
_diffrn_reflns_limit_l_min -22
_diffrn_reflns_number 16269
_diffrn_reflns_point_group_measured_fraction_full 1.000
_diffrn_reflns_point_group_measured_fraction_max 0.985
_diffrn_reflns_theta_full 67.684
_diffrn_reflns_theta_max 71.148
_diffrn_reflns_theta_min 4.926
_diffrn_source 'Enhance (Cu) X-ray Source'
_exptl_absorpt_coefficient_mu 0.739
_exptl_absorpt_correction_T_max 1.00000
_exptl_absorpt_correction_T_min 0.92215
_exptl_absorpt_correction_type multi-scan
_exptl_absorpt_process_details
;
CrysAlisPro, Agilent Technologies,
Version 1.171.37.35 (release 13-08-2014 CrysAlis171 .NET)
(compiled Aug 13 2014,18:06:01)
Empirical absorption correction using spherical harmonics,
 implemented in SCALE3 ABSPACK scaling algorithm.
;
_exptl_crystal_colour colorless
_exptl_crystal_density_diffrn 1.306
_exptl_crystal_density_method 'not measured'
_exptl_crystal_description block
_exptl_crystal_F_000 992
_exptl_crystal_size_max 0.29
_exptl_crystal_size_mid 0.23
_exptl_crystal_size_min 0.22
_refine_diff_density_max 0.218
_refine_diff_density_min -0.237
_refine_diff_density_rms 0.040
_refine_ls_extinction_method none
_refine_ls_goodness_of_fit_ref 1.038
_refine_ls_hydrogen_treatment constr
_refine_ls_matrix_type full
_refine_ls_number_parameters 331
_refine_ls_number_reflns 4520
_refine_ls_number_restraints 0
_refine_ls_restrained_S_all 1.038
_refine_ls_R_factor_all 0.0489
_refine_ls_R_factor_gt 0.0403
_refine_ls_shift/su_max 0.001
_refine_ls_shift/su_mean 0.000
_refine_ls_structure_factor_coef Fsqd
_refine_ls_weighting_details 'w=1/[\s^2^(Fo^2^)+(0.0503P)^2^+0.8318P] where P=(Fo^2^+2Fc^2^)/3'
_refine_ls_weighting_scheme calc
_refine_ls_wR_factor_gt 0.1040
_refine_ls_wR_factor_ref 0.1109
_reflns_Friedel_coverage 0.000
_reflns_number_gt 3807
_reflns_number_total 4520
_reflns_threshold_expression 'I > 2\s(I)'
_cod_data_source_file np1c00849_si_001.cif
_cod_data_source_block exp_7280
_cod_original_cell_volume 2361.96(12)
_cod_database_code 1566301
_shelx_shelxl_version_number 2018/3
_shelx_space_group_comment
;
The symmetry employed for this shelxl refinement is uniquely defined
by the following loop, which should always be used as a source of
symmetry information in preference to the above space-group names.
They are only intended as comments.
;
_shelx_estimated_absorpt_t_max 0.854
_shelx_estimated_absorpt_t_min 0.814
_reflns_odcompleteness_completeness 99.87
_reflns_odcompleteness_iscentric 1
_reflns_odcompleteness_theta 66.97
_olex2_refinement_description
;
1. Fixed Uiso
 At 1.2 times of:
  All C(H) groups, All C(H,H,H,H) groups
 At 1.5 times of:
  All C(H,H,H) groups, All O(H) groups
2. Uiso/Uaniso restraints and constraints
Uanis(C6") = Uanis(C6')
Uanis(C14") = Uanis(C14')
Uanis(C6B) = Uanis(C6)
Uanis(C14B) = Uanis(C14)
3. Others
 Sof(H5'C)=Sof(H5'D)=Sof(C6')=Sof(H6')=Sof(C14')=Sof(H14J)=Sof(H14K)=Sof(H14L)=
 1-FVAR(1)
 Sof(H5'A)=Sof(H5'B)=Sof(C6")=Sof(H6")=Sof(C14")=Sof(H14G)=Sof(H14H)=Sof(H14I)=
 FVAR(1)
 Sof(H5BC)=Sof(H5BD)=Sof(C6)=Sof(H6)=Sof(C14)=Sof(H14A)=Sof(H14B)=Sof(H14C)=1-
 FVAR(2)
 Sof(H5AA)=Sof(H5AB)=Sof(C6B)=Sof(H6B)=Sof(C14B)=Sof(H14D)=Sof(H14E)=Sof(H14F)=
 FVAR(2)
4.a Ternary CH refined with riding coordinates:
 C6(H6), C6B(H6B), C10(H10), C6"(H6"), C6'(H6'), C10'(H10')
4.b Secondary CH2 refined with riding coordinates:
 C5(H5AA,H5AB), C5(H5BC,H5BD), C5'(H5'A,H5'B), C5'(H5'C,H5'D)
4.c Aromatic/amide H refined with riding coordinates:
 C3(H3), C13(H13), C3'(H3'), C13'(H13')
4.d Idealised Me refined as rotating group:
 C11(H11A,H11B,H11C), C12(H12A,H12B,H12C), C14(H14A,H14B,H14C), C14B(H14D,H14E,
 H14F), C11'(H11D,H11E,H11F), C12'(H12D,H12E,H12F), C14"(H14G,H14H,H14I),
 C14'(H14J,H14K,H14L)
4.e Idealised tetrahedral OH refined as rotating group:
 O2(H2), O5(H5)
;
_olex2_submission_special_instructions 'No special instructions were received'

loop_
_space_group_symop_operation_xyz
'x, y, z'
'-x, y+1/2, -z+1/2'
'-x, -y, -z'
'x, -y-1/2, z-1/2'

loop_
_atom_site_label
_atom_site_type_symbol
_atom_site_fract_x
_atom_site_fract_y
_atom_site_fract_z
_atom_site_U_iso_or_equiv
_atom_site_adp_type
_atom_site_occupancy
_atom_site_site_symmetry_order
_atom_site_calc_flag
_atom_site_refinement_flags_posn
_atom_site_refinement_flags_adp
_atom_site_refinement_flags_occupancy
_atom_site_disorder_assembly
_atom_site_disorder_group
O1 O 0.29831(9) 0.05877(13) 0.70361(7) 0.0415(3) Uani 1 1 d . . . . .
O2 O 0.29803(9) 0.13389(14) 0.83697(7) 0.0415(3) Uani 1 1 d . . . . .
H2 H 0.313905 0.086015 0.805289 0.062 Uiso 1 1 calc R U . . .
O3 O 0.06466(9) 0.29830(14) 0.56368(6) 0.0411(3) Uani 1 1 d . . . . .
C1 C 0.18676(10) 0.23087(15) 0.72596(8) 0.0262(3) Uani 1 1 d . . . . .
C2 C 0.22460(11) 0.22431(16) 0.80351(9) 0.0288(3) Uani 1 1 d . . . . .
C3 C 0.18830(10) 0.31452(16) 0.85012(8) 0.0265(3) Uani 1 1 d . . . . .
H3 H 0.216111 0.309386 0.901345 0.032 Uiso 1 1 calc R U . . .
C4 C 0.11278(10) 0.41039(15) 0.82237(8) 0.0231(3) Uani 1 1 d . . . . .
C5 C -0.01121(11) 0.51013(17) 0.70056(8) 0.0305(3) Uani 1 1 d . . . . .
H5AA H 0.003067 0.610627 0.712991 0.037 Uiso 0.877(3) 1 calc R U P A 1
H5AB H -0.072309 0.484850 0.711388 0.037 Uiso 0.877(3) 1 calc R U P A 1
H5BC H 0.011478 0.605524 0.692208 0.037 Uiso 0.123(3) 1 calc R U P A 2
H5BD H -0.063652 0.517736 0.724550 0.037 Uiso 0.123(3) 1 calc R U P A 2
C6 C -0.0434(11) 0.4175(18) 0.6253(7) 0.0305(4) Uani 0.123(3) 1 d . . P A 2
H6 H -0.091399 0.342250 0.626641 0.037 Uiso 0.123(3) 1 calc R U P A 2
C6B C -0.01838(14) 0.4822(2) 0.61743(9) 0.0305(4) Uani 0.877(3) 1 d . . P A 1
H6B H 0.004480 0.567769 0.596506 0.037 Uiso 0.877(3) 1 calc R U P A 1
C7 C 0.05355(11) 0.35810(18) 0.61881(8) 0.0314(3) Uani 1 1 d . . . . .
C8 C 0.10860(10) 0.32873(16) 0.69767(8) 0.0252(3) Uani 1 1 d . . . . .
C9 C 0.07181(10) 0.41534(15) 0.74390(8) 0.0242(3) Uani 1 1 d . . . . .
C10 C 0.07290(10) 0.50530(15) 0.87342(8) 0.0245(3) Uani 1 1 d . . . . .
H10 H 0.054255 0.597665 0.848152 0.029 Uiso 1 1 calc R U . . .
C11 C -0.02019(11) 0.43757(18) 0.88575(9) 0.0322(3) Uani 1 1 d . . . . .
H11A H -0.003628 0.348326 0.912118 0.048 Uiso 1 1 calc R U . . .
H11B H -0.066893 0.419956 0.838467 0.048 Uiso 1 1 calc R U . . .
H11C H -0.048315 0.502057 0.914395 0.048 Uiso 1 1 calc R U . . .
C12 C 0.14670(11) 0.53613(18) 0.94867(8) 0.0322(3) Uani 1 1 d . . . . .
H12A H 0.207726 0.567639 0.940947 0.048 Uiso 1 1 calc R U . . .
H12B H 0.157546 0.450088 0.978263 0.048 Uiso 1 1 calc R U . . .
H12C H 0.121171 0.610018 0.974052 0.048 Uiso 1 1 calc R U . . .
C13 C 0.23040(11) 0.14374(17) 0.67871(9) 0.0320(3) Uani 1 1 d . . . . .
H13 H 0.205873 0.152635 0.627322 0.038 Uiso 1 1 calc R U . . .
C14 C -0.0784(11) 0.5191(18) 0.5595(8) 0.0419(5) Uani 0.123(3) 1 d . . P A 2
H14A H -0.031145 0.594702 0.563095 0.063 Uiso 0.123(3) 1 calc R U P A 2
H14B H -0.140584 0.559867 0.559945 0.063 Uiso 0.123(3) 1 calc R U P A 2
H14C H -0.085658 0.466827 0.514004 0.063 Uiso 0.123(3) 1 calc R U P A 2
C14B C -0.12167(15) 0.4444(2) 0.57031(11) 0.0419(5) Uani 0.877(3) 1 d . . P A 1
H14D H -0.163483 0.527095 0.566289 0.063 Uiso 0.877(3) 1 calc R U P A 1
H14E H -0.147265 0.367047 0.593438 0.063 Uiso 0.877(3) 1 calc R U P A 1
H14F H -0.119292 0.415375 0.521529 0.063 Uiso 0.877(3) 1 calc R U P A 1
O4 O 0.18874(8) 0.75116(12) 0.76213(6) 0.0356(3) Uani 1 1 d . . . . .
O5 O 0.19726(8) 0.66491(12) 0.63103(6) 0.0349(3) Uani 1 1 d . . . . .
H5 H 0.177688 0.713319 0.660748 0.052 Uiso 1 1 calc R U . . .
O6 O 0.40901(8) 0.51001(12) 0.91195(5) 0.0306(2) Uani 1 1 d . . . . .
C1' C 0.30305(10) 0.57603(15) 0.74654(8) 0.0236(3) Uani 1 1 d . . . . .
C2' C 0.27063(10) 0.57835(15) 0.66839(8) 0.0254(3) Uani 1 1 d . . . . .
C3' C 0.31392(10) 0.48861(15) 0.62574(7) 0.0252(3) Uani 1 1 d . . . . .
H3' H 0.290334 0.491227 0.574103 0.030 Uiso 1 1 calc R U . . .
C4' C 0.39052(10) 0.39654(15) 0.65824(7) 0.0228(3) Uani 1 1 d . . . . .
C5' C 0.50525(11) 0.30140(17) 0.78517(8) 0.0300(3) Uani 1 1 d . . . . .
H5'A H 0.568771 0.330588 0.779875 0.036 Uiso 0.768(3) 1 calc R U P B 1
H5'B H 0.494726 0.200738 0.771555 0.036 Uiso 0.768(3) 1 calc R U P B 1
H5'C H 0.561197 0.295390 0.764831 0.036 Uiso 0.232(3) 1 calc R U P B 2
H5'D H 0.482185 0.205139 0.791349 0.036 Uiso 0.232(3) 1 calc R U P B 2
C6" C 0.49992(15) 0.3263(2) 0.86614(10) 0.0246(4) Uani 0.768(3) 1 d . . P B 1
H6" H 0.471940 0.240816 0.883297 0.030 Uiso 0.768(3) 1 calc R U P B 1
C6' C 0.5314(5) 0.3896(8) 0.8618(3) 0.0246(4) Uani 0.232(3) 1 d . . P B 2
H6' H 0.580011 0.465304 0.862956 0.030 Uiso 0.232(3) 1 calc R U P B 2
C7' C 0.42840(11) 0.45305(16) 0.85952(8) 0.0269(3) Uani 1 1 d . . . . .
C8' C 0.38062(10) 0.48042(15) 0.77910(7) 0.0232(3) Uani 1 1 d . . . . .
C9' C 0.42403(10) 0.39370(15) 0.73700(8) 0.0234(3) Uani 1 1 d . . . . .
C10' C 0.43932(10) 0.30275(16) 0.61244(8) 0.0248(3) Uani 1 1 d . . . . .
H10' H 0.458352 0.212607 0.639853 0.030 Uiso 1 1 calc R U . . .
C11' C 0.53352(11) 0.37485(18) 0.60541(9) 0.0350(4) Uani 1 1 d . . . . .
H11D H 0.576511 0.392749 0.654173 0.052 Uiso 1 1 calc R U . . .
H11E H 0.517411 0.464316 0.579180 0.052 Uiso 1 1 calc R U . . .
H11F H 0.565747 0.312728 0.578473 0.052 Uiso 1 1 calc R U . . .
C12' C 0.37280(11) 0.26395(18) 0.53550(8) 0.0324(3) Uani 1 1 d . . . . .
H12D H 0.361329 0.348077 0.504471 0.049 Uiso 1 1 calc R U . . .
H12E H 0.311254 0.228013 0.540300 0.049 Uiso 1 1 calc R U . . .
H12F H 0.404013 0.191375 0.513390 0.049 Uiso 1 1 calc R U . . .
C13' C 0.25613(11) 0.66717(16) 0.79017(8) 0.0278(3) Uani 1 1 d . . . . .
H13' H 0.278184 0.661663 0.841820 0.033 Uiso 1 1 calc R U . . .
C14" C 0.59921(15) 0.3607(2) 0.92093(11) 0.0311(5) Uani 0.768(3) 1 d . . P B 1
H14G H 0.629580 0.438739 0.901868 0.047 Uiso 0.768(3) 1 calc R U P B 1
H14H H 0.640784 0.277397 0.927326 0.047 Uiso 0.768(3) 1 calc R U P B 1
H14I H 0.589694 0.387764 0.968041 0.047 Uiso 0.768(3) 1 calc R U P B 1
C14' C 0.5634(5) 0.2897(9) 0.9277(4) 0.0311(5) Uani 0.232(3) 1 d . . P B 2
H14J H 0.624445 0.244773 0.927622 0.047 Uiso 0.232(3) 1 calc R U P B 2
H14K H 0.514152 0.217124 0.924582 0.047 Uiso 0.232(3) 1 calc R U P B 2
H14L H 0.571985 0.343566 0.972913 0.047 Uiso 0.232(3) 1 calc R U P B 2

loop_
_atom_site_aniso_label
_atom_site_aniso_U_11
_atom_site_aniso_U_22
_atom_site_aniso_U_33
_atom_site_aniso_U_23
_atom_site_aniso_U_13
_atom_site_aniso_U_12
O1 0.0384(6) 0.0381(6) 0.0521(7) -0.0081(5) 0.0192(6) 0.0080(5)
O2 0.0406(6) 0.0431(7) 0.0395(6) 0.0019(5) 0.0090(5) 0.0206(5)
O3 0.0480(7) 0.0492(7) 0.0256(6) -0.0092(5) 0.0092(5) 0.0032(6)
C1 0.0248(7) 0.0260(7) 0.0300(7) -0.0032(6) 0.0113(6) -0.0034(6)
C2 0.0252(7) 0.0281(7) 0.0335(8) 0.0014(6) 0.0087(6) 0.0031(6)
C3 0.0272(7) 0.0298(7) 0.0221(7) 0.0011(6) 0.0062(6) 0.0009(6)
C4 0.0222(6) 0.0247(7) 0.0229(7) -0.0001(5) 0.0070(5) -0.0026(5)
C5 0.0288(7) 0.0364(8) 0.0236(7) -0.0032(6) 0.0027(6) 0.0057(6)
C6 0.0350(10) 0.0310(11) 0.0231(8) 0.0011(7) 0.0038(7) -0.0007(8)
C6B 0.0350(10) 0.0310(11) 0.0231(8) 0.0011(7) 0.0038(7) -0.0007(8)
C7 0.0303(8) 0.0380(8) 0.0248(7) -0.0051(6) 0.0059(6) -0.0030(6)
C8 0.0237(7) 0.0281(7) 0.0243(7) -0.0034(6) 0.0073(5) -0.0049(6)
C9 0.0217(7) 0.0262(7) 0.0241(7) -0.0021(6) 0.0055(5) -0.0020(5)
C10 0.0258(7) 0.0257(7) 0.0222(7) 0.0007(5) 0.0071(5) 0.0023(5)
C11 0.0297(8) 0.0369(8) 0.0327(8) -0.0027(7) 0.0132(6) -0.0001(6)
C12 0.0343(8) 0.0388(8) 0.0235(7) -0.0039(6) 0.0078(6) 0.0006(7)
C13 0.0292(8) 0.0311(8) 0.0387(8) -0.0078(7) 0.0142(6) -0.0050(6)
C14 0.0361(11) 0.0499(13) 0.0310(9) -0.0082(9) -0.0055(8) 0.0089(9)
C14B 0.0361(11) 0.0499(13) 0.0310(9) -0.0082(9) -0.0055(8) 0.0089(9)
O4 0.0349(6) 0.0355(6) 0.0376(6) -0.0010(5) 0.0118(5) 0.0099(5)
O5 0.0344(6) 0.0400(6) 0.0279(5) 0.0020(5) 0.0043(5) 0.0130(5)
O6 0.0372(6) 0.0363(6) 0.0200(5) -0.0033(4) 0.0108(4) 0.0039(5)
C1' 0.0232(7) 0.0241(7) 0.0246(7) -0.0018(5) 0.0085(5) -0.0033(5)
C2' 0.0226(7) 0.0267(7) 0.0254(7) 0.0014(6) 0.0044(5) -0.0007(6)
C3' 0.0275(7) 0.0295(7) 0.0176(6) -0.0004(5) 0.0043(5) -0.0025(6)
C4' 0.0234(7) 0.0249(7) 0.0200(7) -0.0027(5) 0.0061(5) -0.0045(5)
C5' 0.0323(8) 0.0373(8) 0.0189(7) -0.0035(6) 0.0047(6) 0.0103(6)
C6" 0.0287(10) 0.0255(11) 0.0196(8) -0.0003(8) 0.0065(7) -0.0003(8)
C6' 0.0287(10) 0.0255(11) 0.0196(8) -0.0003(8) 0.0065(7) -0.0003(8)
C7' 0.0284(7) 0.0315(8) 0.0203(7) -0.0025(6) 0.0061(6) 0.0014(6)
C8' 0.0237(7) 0.0256(7) 0.0206(7) -0.0026(5) 0.0066(5) -0.0033(5)
C9' 0.0236(7) 0.0260(7) 0.0203(7) -0.0017(5) 0.0053(5) -0.0007(5)
C10' 0.0279(7) 0.0272(7) 0.0194(7) -0.0031(5) 0.0064(5) -0.0008(6)
C11' 0.0324(8) 0.0406(9) 0.0351(8) -0.0105(7) 0.0146(7) -0.0049(7)
C12' 0.0353(8) 0.0396(9) 0.0217(7) -0.0084(6) 0.0069(6) -0.0025(7)
C13' 0.0278(7) 0.0287(7) 0.0283(7) -0.0014(6) 0.0100(6) -0.0013(6)
C14" 0.0290(11) 0.0416(12) 0.0206(8) -0.0050(9) 0.0036(8) 0.0039(9)
C14' 0.0290(11) 0.0416(12) 0.0206(8) -0.0050(9) 0.0036(8) 0.0039(9)

loop_
_atom_type_symbol
_atom_type_description
_atom_type_scat_dispersion_real
_atom_type_scat_dispersion_imag
_atom_type_scat_source
C C 0.0181 0.0091 'International Tables Vol C Tables 4.2.6.8 and 6.1.1.4'
H H 0.0000 0.0000 'International Tables Vol C Tables 4.2.6.8 and 6.1.1.4'
O O 0.0492 0.0322 'International Tables Vol C Tables 4.2.6.8 and 6.1.1.4'

loop_
_geom_angle_atom_site_label_1
_geom_angle_atom_site_label_2
_geom_angle_atom_site_label_3
_geom_angle
_geom_angle_site_symmetry_1
_geom_angle_site_symmetry_3
_geom_angle_publ_flag
C2 O2 H2 109.5 . . ?
C2 C1 C8 116.74(13) . . ?
C2 C1 C13 119.89(14) . . ?
C8 C1 C13 123.32(14) . . ?
O2 C2 C1 122.16(13) . . ?
O2 C2 C3 116.85(14) . . ?
C1 C2 C3 120.98(13) . . ?
C2 C3 H3 119.0 . . ?
C4 C3 C2 122.09(13) . . ?
C4 C3 H3 119.0 . . ?
C3 C4 C9 117.54(13) . . ?
C3 C4 C10 121.58(12) . . ?
C9 C4 C10 120.87(12) . . ?
H5AA C5 H5AB 108.8 . . ?
H5BC C5 H5BD 109.7 . . ?
C6 C5 H5BC 112.1 . . ?
C6 C5 H5BD 112.1 . . ?
C6B C5 H5AA 110.7 . . ?
C6B C5 H5AB 110.7 . . ?
C9 C5 H5AA 110.7 . . ?
C9 C5 H5AB 110.7 . . ?
C9 C5 H5BC 112.1 . . ?
C9 C5 H5BD 112.1 . . ?
C9 C5 C6 98.5(5) . . ?
C9 C5 C6B 105.36(12) . . ?
C5 C6 H6 113.0 . . ?
C7 C6 C5 102.8(8) . . ?
C7 C6 H6 113.0 . . ?
C7 C6 C14 105.2(12) . . ?
C14 C6 C5 109.0(12) . . ?
C14 C6 H6 113.0 . . ?
C5 C6B H6B 109.0 . . ?
C7 C6B C5 104.47(13) . . ?
C7 C6B H6B 109.0 . . ?
C14B C6B C5 113.83(16) . . ?
C14B C6B H6B 109.0 . . ?
C14B C6B C7 111.30(16) . . ?
O3 C7 C6 124.4(5) . . ?
O3 C7 C6B 124.68(15) . . ?
O3 C7 C8 126.76(15) . . ?
C8 C7 C6 103.0(5) . . ?
C8 C7 C6B 108.53(13) . . ?
C1 C8 C7 128.89(13) . . ?
C9 C8 C1 122.03(13) . . ?
C9 C8 C7 109.08(13) . . ?
C4 C9 C5 127.36(13) . . ?
C8 C9 C4 120.58(13) . . ?
C8 C9 C5 112.05(12) . . ?
C4 C10 H10 107.7 . . ?
C4 C10 C11 109.88(12) . . ?
C4 C10 C12 114.10(12) . . ?
C11 C10 H10 107.7 . . ?
C12 C10 H10 107.7 . . ?
C12 C10 C11 109.62(12) . . ?
C10 C11 H11A 109.5 . . ?
C10 C11 H11B 109.5 . . ?
C10 C11 H11C 109.5 . . ?
H11A C11 H11B 109.5 . . ?
H11A C11 H11C 109.5 . . ?
H11B C11 H11C 109.5 . . ?
C10 C12 H12A 109.5 . . ?
C10 C12 H12B 109.5 . . ?
C10 C12 H12C 109.5 . . ?
H12A C12 H12B 109.5 . . ?
H12A C12 H12C 109.5 . . ?
H12B C12 H12C 109.5 . . ?
O1 C13 C1 123.05(15) . . ?
O1 C13 H13 118.5 . . ?
C1 C13 H13 118.5 . . ?
C6 C14 H14A 109.5 . . ?
C6 C14 H14B 109.5 . . ?
C6 C14 H14C 109.5 . . ?
H14A C14 H14B 109.5 . . ?
H14A C14 H14C 109.5 . . ?
H14B C14 H14C 109.5 . . ?
C6B C14B H14D 109.5 . . ?
C6B C14B H14E 109.5 . . ?
C6B C14B H14F 109.5 . . ?
H14D C14B H14E 109.5 . . ?
H14D C14B H14F 109.5 . . ?
H14E C14B H14F 109.5 . . ?
C2' O5 H5 109.5 . . ?
C2' C1' C8' 116.69(12) . . ?
C2' C1' C13' 120.28(13) . . ?
C8' C1' C13' 123.01(13) . . ?
O5 C2' C1' 122.13(13) . . ?
O5 C2' C3' 117.09(12) . . ?
C1' C2' C3' 120.78(13) . . ?
C2' C3' H3' 119.0 . . ?
C4' C3' C2' 122.00(13) . . ?
C4' C3' H3' 119.0 . . ?
C3' C4' C9' 117.68(12) . . ?
C3' C4' C10' 122.16(12) . . ?
C9' C4' C10' 120.15(12) . . ?
H5'A C5' H5'B 108.8 . . ?
H5'C C5' H5'D 109.4 . . ?
C6" C5' H5'A 110.7 . . ?
C6" C5' H5'B 110.7 . . ?
C6' C5' H5'C 111.6 . . ?
C6' C5' H5'D 111.6 . . ?
C9' C5' H5'A 110.7 . . ?
C9' C5' H5'B 110.7 . . ?
C9' C5' H5'C 111.6 . . ?
C9' C5' H5'D 111.6 . . ?
C9' C5' C6" 105.14(12) . . ?
C9' C5' C6' 101.0(3) . . ?
C5' C6" H6" 109.3 . . ?
C7' C6" C5' 104.13(13) . . ?
C7' C6" H6" 109.3 . . ?
C14" C6" C5' 113.64(16) . . ?
C14" C6" H6" 109.3 . . ?
C14" C6" C7' 110.93(16) . . ?
C5' C6' H6' 112.0 . . ?
C7' C6' C5' 100.7(4) . . ?
C7' C6' H6' 112.0 . . ?
C14' C6' C5' 111.0(5) . . ?
C14' C6' H6' 112.0 . . ?
C14' C6' C7' 108.8(5) . . ?
O6 C7' C6" 124.22(14) . . ?
O6 C7' C6' 124.2(3) . . ?
O6 C7' C8' 126.93(13) . . ?
C8' C7' C6" 108.52(12) . . ?
C8' C7' C6' 104.6(3) . . ?
C1' C8' C7' 128.62(12) . . ?
C9' C8' C1' 122.41(13) . . ?
C9' C8' C7' 108.97(12) . . ?
C4' C9' C5' 127.52(12) . . ?
C8' C9' C4' 120.42(13) . . ?
C8' C9' C5' 112.06(12) . . ?
C4' C10' H10' 107.4 . . ?
C4' C10' C11' 109.92(12) . . ?
C4' C10' C12' 114.11(12) . . ?
C11' C10' H10' 107.4 . . ?
C12' C10' H10' 107.4 . . ?
C12' C10' C11' 110.34(12) . . ?
C10' C11' H11D 109.5 . . ?
C10' C11' H11E 109.5 . . ?
C10' C11' H11F 109.5 . . ?
H11D C11' H11E 109.5 . . ?
H11D C11' H11F 109.5 . . ?
H11E C11' H11F 109.5 . . ?
C10' C12' H12D 109.5 . . ?
C10' C12' H12E 109.5 . . ?
C10' C12' H12F 109.5 . . ?
H12D C12' H12E 109.5 . . ?
H12D C12' H12F 109.5 . . ?
H12E C12' H12F 109.5 . . ?
O4 C13' C1' 123.34(14) . . ?
O4 C13' H13' 118.3 . . ?
C1' C13' H13' 118.3 . . ?
C6" C14" H14G 109.5 . . ?
C6" C14" H14H 109.5 . . ?
C6" C14" H14I 109.5 . . ?
H14G C14" H14H 109.5 . . ?
H14G C14" H14I 109.5 . . ?
H14H C14" H14I 109.5 . . ?
C6' C14' H14J 109.5 . . ?
C6' C14' H14K 109.5 . . ?
C6' C14' H14L 109.5 . . ?
H14J C14' H14K 109.5 . . ?
H14J C14' H14L 109.5 . . ?
H14K C14' H14L 109.5 . . ?

loop_
_geom_bond_atom_site_label_1
_geom_bond_atom_site_label_2
_geom_bond_distance
_geom_bond_site_symmetry_2
_geom_bond_publ_flag
O1 C13 1.232(2) . ?
O2 H2 0.8200 . ?
O2 C2 1.3483(18) . ?
O3 C7 1.2181(19) . ?
C1 C2 1.400(2) . ?
C1 C8 1.417(2) . ?
C1 C13 1.455(2) . ?
C2 C3 1.404(2) . ?
C3 H3 0.9300 . ?
C3 C4 1.378(2) . ?
C4 C9 1.4206(19) . ?
C4 C10 1.5179(19) . ?
C5 H5AA 0.9700 . ?
C5 H5AB 0.9700 . ?
C5 H5BC 0.9700 . ?
C5 H5BD 0.9700 . ?
C5 C6 1.604(14) . ?
C5 C6B 1.550(2) . ?
C5 C9 1.512(2) . ?
C6 H6 0.9800 . ?
C6 C7 1.515(14) . ?
C6 C14 1.52(2) . ?
C6B H6B 0.9800 . ?
C6B C7 1.534(2) . ?
C6B C14B 1.524(3) . ?
C7 C8 1.489(2) . ?
C8 C9 1.383(2) . ?
C10 H10 0.9800 . ?
C10 C11 1.534(2) . ?
C10 C12 1.5292(19) . ?
C11 H11A 0.9600 . ?
C11 H11B 0.9600 . ?
C11 H11C 0.9600 . ?
C12 H12A 0.9600 . ?
C12 H12B 0.9600 . ?
C12 H12C 0.9600 . ?
C13 H13 0.9300 . ?
C14 H14A 0.9600 . ?
C14 H14B 0.9600 . ?
C14 H14C 0.9600 . ?
C14B H14D 0.9600 . ?
C14B H14E 0.9600 . ?
C14B H14F 0.9600 . ?
O4 C13' 1.2318(18) . ?
O5 H5 0.8200 . ?
O5 C2' 1.3462(17) . ?
O6 C7' 1.2099(17) . ?
C1' C2' 1.4046(19) . ?
C1' C8' 1.413(2) . ?
C1' C13' 1.457(2) . ?
C2' C3' 1.406(2) . ?
C3' H3' 0.9300 . ?
C3' C4' 1.383(2) . ?
C4' C9' 1.4162(19) . ?
C4' C10' 1.5151(19) . ?
C5' H5'A 0.9700 . ?
C5' H5'B 0.9700 . ?
C5' H5'C 0.9700 . ?
C5' H5'D 0.9700 . ?
C5' C6" 1.553(2) . ?
C5' C6' 1.602(7) . ?
C5' C9' 1.5151(19) . ?
C6" H6" 0.9800 . ?
C6" C7' 1.536(2) . ?
C6" C14" 1.527(3) . ?
C6' H6' 0.9800 . ?
C6' C7' 1.562(7) . ?
C6' C14' 1.508(10) . ?
C7' C8' 1.4893(19) . ?
C8' C9' 1.3830(19) . ?
C10' H10' 0.9800 . ?
C10' C11' 1.530(2) . ?
C10' C12' 1.5281(19) . ?
C11' H11D 0.9600 . ?
C11' H11E 0.9600 . ?
C11' H11F 0.9600 . ?
C12' H12D 0.9600 . ?
C12' H12E 0.9600 . ?
C12' H12F 0.9600 . ?
C13' H13' 0.9300 . ?
C14" H14G 0.9600 . ?
C14" H14H 0.9600 . ?
C14" H14I 0.9600 . ?
C14' H14J 0.9600 . ?
C14' H14K 0.9600 . ?
C14' H14L 0.9600 . ?

loop_
_geom_torsion_atom_site_label_1
_geom_torsion_atom_site_label_2
_geom_torsion_atom_site_label_3
_geom_torsion_atom_site_label_4
_geom_torsion
_geom_torsion_site_symmetry_1
_geom_torsion_site_symmetry_2
_geom_torsion_site_symmetry_3
_geom_torsion_site_symmetry_4
_geom_torsion_publ_flag
O2 C2 C3 C4 -179.39(14) . . . . ?
O3 C7 C8 C1 2.4(3) . . . . ?
O3 C7 C8 C9 -177.75(16) . . . . ?
C1 C2 C3 C4 1.7(2) . . . . ?
C1 C8 C9 C4 0.9(2) . . . . ?
C1 C8 C9 C5 -179.98(13) . . . . ?
C2 C1 C8 C7 -179.38(14) . . . . ?
C2 C1 C8 C9 0.8(2) . . . . ?
C2 C1 C13 O1 2.6(2) . . . . ?
C2 C3 C4 C9 0.1(2) . . . . ?
C2 C3 C4 C10 178.82(13) . . . . ?
C3 C4 C9 C5 179.66(14) . . . . ?
C3 C4 C9 C8 -1.4(2) . . . . ?
C3 C4 C10 C11 -97.84(16) . . . . ?
C3 C4 C10 C12 25.72(19) . . . . ?
C5 C6 C7 O3 -168.9(4) . . . . ?
C5 C6 C7 C8 36.5(9) . . . . ?
C5 C6B C7 O3 175.18(16) . . . . ?
C5 C6B C7 C8 -6.91(19) . . . . ?
C6 C5 C9 C4 -159.0(6) . . . . ?
C6 C5 C9 C8 21.9(6) . . . . ?
C6 C7 C8 C1 156.2(7) . . . . ?
C6 C7 C8 C9 -24.0(7) . . . . ?
C6B C5 C9 C4 174.46(15) . . . . ?
C6B C5 C9 C8 -4.56(18) . . . . ?
C6B C7 C8 C1 -175.44(15) . . . . ?
C6B C7 C8 C9 4.38(18) . . . . ?
C7 C8 C9 C4 -178.91(13) . . . . ?
C7 C8 C9 C5 0.19(17) . . . . ?
C8 C1 C2 O2 179.04(14) . . . . ?
C8 C1 C2 C3 -2.1(2) . . . . ?
C8 C1 C13 O1 -179.95(14) . . . . ?
C9 C4 C10 C11 80.81(16) . . . . ?
C9 C4 C10 C12 -155.62(13) . . . . ?
C9 C5 C6 C7 -35.1(9) . . . . ?
C9 C5 C6 C14 -146.3(10) . . . . ?
C9 C5 C6B C7 6.77(18) . . . . ?
C9 C5 C6B C14B 128.37(17) . . . . ?
C10 C4 C9 C5 1.0(2) . . . . ?
C10 C4 C9 C8 179.90(13) . . . . ?
C13 C1 C2 O2 -3.3(2) . . . . ?
C13 C1 C2 C3 175.56(13) . . . . ?
C13 C1 C8 C7 3.1(2) . . . . ?
C13 C1 C8 C9 -176.74(13) . . . . ?
C14 C6 C7 O3 -54.8(14) . . . . ?
C14 C6 C7 C8 150.6(9) . . . . ?
C14B C6B C7 O3 51.9(3) . . . . ?
C14B C6B C7 C8 -130.16(16) . . . . ?
O5 C2' C3' C4' 179.29(13) . . . . ?
O6 C7' C8' C1' -0.6(3) . . . . ?
O6 C7' C8' C9' 179.94(15) . . . . ?
C1' C2' C3' C4' -1.0(2) . . . . ?
C1' C8' C9' C4' -0.9(2) . . . . ?
C1' C8' C9' C5' 179.98(13) . . . . ?
C2' C1' C8' C7' -178.79(13) . . . . ?
C2' C1' C8' C9' 0.6(2) . . . . ?
C2' C1' C13' O4 -1.5(2) . . . . ?
C2' C3' C4' C9' 0.8(2) . . . . ?
C2' C3' C4' C10' -178.22(13) . . . . ?
C3' C4' C9' C5' 179.16(14) . . . . ?
C3' C4' C9' C8' 0.2(2) . . . . ?
C3' C4' C10' C11' 97.67(16) . . . . ?
C3' C4' C10' C12' -26.90(19) . . . . ?
C5' C6" C7' O6 -175.79(15) . . . . ?
C5' C6" C7' C8' 10.43(18) . . . . ?
C5' C6' C7' O6 168.1(2) . . . . ?
C5' C6' C7' C8' -33.9(4) . . . . ?
C6" C5' C9' C4' -171.98(15) . . . . ?
C6" C5' C9' C8' 7.08(18) . . . . ?
C6" C7' C8' C1' 172.99(15) . . . . ?
C6" C7' C8' C9' -6.50(17) . . . . ?
C6' C5' C9' C4' 159.9(3) . . . . ?
C6' C5' C9' C8' -21.0(3) . . . . ?
C6' C7' C8' C1' -157.8(3) . . . . ?
C6' C7' C8' C9' 22.7(3) . . . . ?
C7' C8' C9' C4' 178.64(12) . . . . ?
C7' C8' C9' C5' -0.49(17) . . . . ?
C8' C1' C2' O5 179.98(13) . . . . ?
C8' C1' C2' C3' 0.3(2) . . . . ?
C8' C1' C13' O4 179.70(14) . . . . ?
C9' C4' C10' C11' -81.28(16) . . . . ?
C9' C4' C10' C12' 154.16(13) . . . . ?
C9' C5' C6" C7' -10.31(18) . . . . ?
C9' C5' C6" C14" -131.13(17) . . . . ?
C9' C5' C6' C7' 32.4(4) . . . . ?
C9' C5' C6' C14' 147.4(5) . . . . ?
C10' C4' C9' C5' -1.8(2) . . . . ?
C10' C4' C9' C8' 179.17(12) . . . . ?
C13' C1' C2' O5 1.1(2) . . . . ?
C13' C1' C2' C3' -178.61(13) . . . . ?
C13' C1' C8' C7' 0.1(2) . . . . ?
C13' C1' C8' C9' 179.51(13) . . . . ?
C14" C6" C7' O6 -53.2(2) . . . . ?
C14" C6" C7' C8' 133.04(16) . . . . ?
C14' C6' C7' O6 51.4(7) . . . . ?
C14' C6' C7' C8' -150.5(5) . . . . ?
